data_7107105
loop_
_publ_author_name
'Feijun Wang'
'Shengke Li'
'Mingliang Qu'
'Mei-Xin Zhao'
'Lian-Jun Liu'
'Min Shi'

_publ_section_title
;
 A Highly Efficient Kinetic Resolution of Morita-Baylis-Hillman Adducts
 Achieved by N-Ar Axially Chiral Pd-Complexes Catalyzed Asymmetric
 Allylation
;
_journal_name_full Chem.Commun.
_journal_page_first 12813
_journal_paper_doi 10.1039/c1cc15543a
_journal_volume 47
_journal_year 2011
_chemical_absolute_configuration ad
_chemical_formula_sum 'C27 H21 I2 N3 O Pd'
_chemical_formula_weight 763.67
_chemical_name_systematic
;
?
;
_space_group_IT_number 19
_symmetry_cell_setting orthorhombic
_symmetry_space_group_name_Hall 'P 2ac 2ab'
_symmetry_space_group_name_H-M 'P 21 21 21'
_atom_sites_solution_hydrogens geom
_atom_sites_solution_primary direct
_atom_sites_solution_secondary difmap
_audit_creation_method SHELXL-97
_cell_angle_alpha 90.00
_cell_angle_beta 90.00
_cell_angle_gamma 90.00
_cell_formula_units_Z 4
_cell_length_a 9.0426(5)
_cell_length_b 15.0498(9)
_cell_length_c 19.5924(11)
_cell_measurement_temperature 296(2)
_cell_volume 2666.3(3)
_computing_structure_refinement 'SHELXL-97 (Sheldrick, 1997)'
_computing_structure_solution 'SHELXS-97 (Sheldrick, 1990)'
_diffrn_ambient_temperature 296(2)
_diffrn_measured_fraction_theta_full 0.996
_diffrn_measured_fraction_theta_max 0.996
_diffrn_radiation_monochromator graphite
_diffrn_radiation_source 'fine-focus sealed tube'
_diffrn_radiation_type MoK\a
_diffrn_radiation_wavelength 0.71073
_diffrn_reflns_av_R_equivalents 0.0560
_diffrn_reflns_av_sigmaI/netI 0.0366
_diffrn_reflns_limit_h_max 10
_diffrn_reflns_limit_h_min -10
_diffrn_reflns_limit_k_max 17
_diffrn_reflns_limit_k_min -17
_diffrn_reflns_limit_l_max 23
_diffrn_reflns_limit_l_min -23
_diffrn_reflns_number 28953
_diffrn_reflns_theta_full 25.01
_diffrn_reflns_theta_max 25.01
_diffrn_reflns_theta_min 1.71
_exptl_absorpt_coefficient_mu 3.036
_exptl_absorpt_correction_T_max 0.7718
_exptl_absorpt_correction_T_min 0.3840
_exptl_absorpt_correction_type multi-scan
_exptl_crystal_colour orange
_exptl_crystal_density_diffrn 1.902
_exptl_crystal_density_method 'not measured'
_exptl_crystal_description block
_exptl_crystal_F_000 1456
_exptl_crystal_size_max 0.39
_exptl_crystal_size_mid 0.23
_exptl_crystal_size_min 0.09
_refine_diff_density_max 1.814
_refine_diff_density_min -1.033
_refine_diff_density_rms 0.164
_refine_ls_abs_structure_details 'Flack H D (1983), Acta Cryst. A39, 876-881'
_refine_ls_abs_structure_Flack 0.06(5)
_refine_ls_extinction_method none
_refine_ls_goodness_of_fit_ref 1.242
_refine_ls_hydrogen_treatment constr
_refine_ls_matrix_type full
_refine_ls_number_parameters 307
_refine_ls_number_reflns 4679
_refine_ls_number_restraints 0
_refine_ls_restrained_S_all 1.242
_refine_ls_R_factor_all 0.0645
_refine_ls_R_factor_gt 0.0496
_refine_ls_shift/su_max 0.001
_refine_ls_shift/su_mean 0.000
_refine_ls_structure_factor_coef Fsqd
_refine_ls_weighting_details 'calc w=1/[\s^2^(Fo^2^)+(0.0074P)^2^+26.6450P] where P=(Fo^2^+2Fc^2^)/3'
_refine_ls_weighting_scheme calc
_refine_ls_wR_factor_gt 0.1067
_refine_ls_wR_factor_ref 0.1171
_reflns_number_gt 4090
_reflns_number_total 4679
_reflns_threshold_expression >2sigma(I)
_cod_data_source_file c1cc15543a.txt
_cod_data_source_block z2
_cod_original_sg_symbol_H-M P2(1)2(1)2(1)
_cod_database_code 7107105

loop_
_symmetry_equiv_pos_as_xyz
'x, y, z'
'-x+1/2, -y, z+1/2'
'-x, y+1/2, -z+1/2'
'x+1/2, -y+1/2, -z'

loop_
_atom_site_label
_atom_site_type_symbol
_atom_site_fract_x
_atom_site_fract_y
_atom_site_fract_z
_atom_site_U_iso_or_equiv
_atom_site_adp_type
_atom_site_occupancy
_atom_site_symmetry_multiplicity
_atom_site_calc_flag
_atom_site_refinement_flags
O1 O -1.3482(9) 0.5984(6) 0.7108(5) 0.050(2) Uani 1 1 d .
I2 I -0.79291(9) 0.53394(5) 0.65112(4) 0.0447(2) Uani 1 1 d .
Pd1 Pd -0.93946(9) 0.48402(6) 0.76310(4) 0.0341(2) Uani 1 1 d .
I1 I -0.71030(10) 0.44490(6) 0.83529(5) 0.0582(3) Uani 1 1 d .
N1 N -1.1390(9) 0.5220(7) 0.7205(4) 0.036(2) Uani 1 1 d .
N2 N -1.0893(11) 0.3575(6) 0.8567(5) 0.042(2) Uani 1 1 d .
N3 N -1.1524(10) 0.4957(6) 0.8748(5) 0.039(2) Uani 1 1 d .
C1 C -1.1184(13) 0.6428(9) 0.9279(6) 0.043(3) Uani 1 1 d .
C2 C -1.0507(14) 0.6043(10) 0.9870(7) 0.055(3) Uani 1 1 d .
H2A H -1.0355 0.5433 0.9895 0.065 Uiso 1 1 calc R
C3 C -1.0090(17) 0.6575(13) 1.0389(8) 0.068(5) Uani 1 1 d .
H3A H -0.9623 0.6328 1.0767 0.081 Uiso 1 1 calc R
C4 C -1.0348(18) 0.7491(14) 1.0371(9) 0.074(5) Uani 1 1 d .
H4A H -1.0065 0.7844 1.0738 0.089 Uiso 1 1 calc R
C5 C -1.0999(17) 0.7863(11) 0.9827(9) 0.068(5) Uani 1 1 d .
H5A H -1.1173 0.8472 0.9825 0.081 Uiso 1 1 calc R
C6 C -1.1431(14) 0.7339(9) 0.9250(8) 0.051(3) Uani 1 1 d .
C7 C -1.2006(16) 0.7718(9) 0.8646(8) 0.059(4) Uani 1 1 d .
H7A H -1.2197 0.8325 0.8636 0.070 Uiso 1 1 calc R
C8 C -1.2288(14) 0.7232(9) 0.8084(7) 0.052(3) Uani 1 1 d .
H8A H -1.2641 0.7504 0.7690 0.063 Uiso 1 1 calc R
C9 C -1.2038(13) 0.6290(8) 0.8097(6) 0.038(3) Uani 1 1 d .
C10 C -1.1558(12) 0.5902(8) 0.8699(6) 0.037(3) Uani 1 1 d .
C11 C -1.2271(13) 0.5799(7) 0.7461(6) 0.041(3) Uani 1 1 d .
C12 C -1.3402(13) 0.5473(9) 0.6491(7) 0.051(3) Uani 1 1 d .
H12A H -1.3192 0.5851 0.6102 0.061 Uiso 1 1 calc R
H12B H -1.4322 0.5158 0.6409 0.061 Uiso 1 1 calc R
C13 C -1.2126(13) 0.4817(8) 0.6619(6) 0.043(3) Uani 1 1 d .
H13A H -1.1454 0.4824 0.6226 0.052 Uiso 1 1 calc R
C14 C -1.2555(12) 0.3854(9) 0.6783(6) 0.042(3) Uani 1 1 d .
C15 C -1.1878(15) 0.3152(11) 0.6468(8) 0.062(4) Uani 1 1 d .
H15A H -1.1157 0.3250 0.6139 0.074 Uiso 1 1 calc R
C16 C -1.2277(18) 0.2295(11) 0.6645(9) 0.067(4) Uani 1 1 d .
H16A H -1.1828 0.1819 0.6425 0.081 Uiso 1 1 calc R
C17 C -1.3300(18) 0.2138(11) 0.7129(9) 0.070(5) Uani 1 1 d .
H17A H -1.3535 0.1557 0.7250 0.084 Uiso 1 1 calc R
C18 C -1.3998(15) 0.2839(11) 0.7445(8) 0.065(4) Uani 1 1 d .
H18A H -1.4728 0.2731 0.7769 0.078 Uiso 1 1 calc R
C19 C -1.3622(14) 0.3703(10) 0.7284(7) 0.051(3) Uani 1 1 d .
H19A H -1.4073 0.4177 0.7506 0.062 Uiso 1 1 calc R
C20 C -1.0598(11) 0.4413(7) 0.8379(6) 0.035(2) Uani 1 1 d .
C21 C -1.2025(16) 0.3571(8) 0.9055(6) 0.043(3) Uani 1 1 d .
C22 C -1.2812(18) 0.2884(9) 0.9378(7) 0.060(4) Uani 1 1 d .
H22A H -1.2590 0.2291 0.9291 0.072 Uiso 1 1 calc R
C23 C -1.3893(18) 0.3108(12) 0.9815(8) 0.074(5) Uani 1 1 d .
H23A H -1.4406 0.2663 1.0044 0.088 Uiso 1 1 calc R
C24 C -1.4252(17) 0.3973(11) 0.9931(8) 0.067(4) Uani 1 1 d .
H24A H -1.5003 0.4101 1.0240 0.081 Uiso 1 1 calc R
C25 C -1.3544(14) 0.4672(12) 0.9607(6) 0.059(4) Uani 1 1 d .
H25A H -1.3814 0.5260 0.9682 0.071 Uiso 1 1 calc R
C26 C -1.2438(13) 0.4452(8) 0.9173(6) 0.042(3) Uani 1 1 d .
C27 C -1.0233(15) 0.2783(8) 0.8285(7) 0.049(3) Uani 1 1 d .
H27A H -0.9476 0.2946 0.7965 0.074 Uiso 1 1 calc R
H27B H -1.0979 0.2440 0.8056 0.074 Uiso 1 1 calc R
H27C H -0.9806 0.2436 0.8646 0.074 Uiso 1 1 calc R

loop_
_atom_site_aniso_label
_atom_site_aniso_U_11
_atom_site_aniso_U_22
_atom_site_aniso_U_33
_atom_site_aniso_U_23
_atom_site_aniso_U_13
_atom_site_aniso_U_12
O1 0.026(4) 0.062(6) 0.062(6) 0.009(5) -0.007(4) 0.013(4)
I2 0.0353(4) 0.0420(4) 0.0569(5) 0.0058(4) 0.0105(4) 0.0008(4)
Pd1 0.0204(4) 0.0386(5) 0.0434(4) 0.0026(4) 0.0046(4) 0.0027(4)
I1 0.0301(4) 0.0722(6) 0.0724(6) 0.0104(5) -0.0072(5) 0.0079(4)
N1 0.021(4) 0.048(6) 0.040(5) 0.000(5) 0.003(4) 0.011(5)
N2 0.030(6) 0.042(6) 0.052(6) 0.000(5) 0.006(5) -0.002(4)
N3 0.027(5) 0.034(5) 0.055(6) -0.002(4) 0.008(4) 0.012(4)
C1 0.030(6) 0.056(8) 0.045(7) -0.007(6) 0.009(5) -0.005(6)
C2 0.038(7) 0.077(10) 0.049(8) -0.004(7) 0.009(7) -0.002(7)
C3 0.057(9) 0.092(13) 0.054(9) -0.010(9) 0.008(7) -0.029(9)
C4 0.056(11) 0.101(15) 0.066(11) -0.024(10) 0.009(8) -0.029(10)
C5 0.056(10) 0.059(10) 0.089(13) -0.005(9) 0.024(9) -0.019(8)
C6 0.029(7) 0.057(9) 0.068(9) -0.005(7) 0.015(7) -0.011(6)
C7 0.042(8) 0.043(7) 0.092(11) 0.002(7) 0.022(8) 0.002(7)
C8 0.022(6) 0.064(9) 0.071(9) 0.006(7) 0.012(6) 0.004(6)
C9 0.017(6) 0.043(6) 0.055(7) 0.003(5) 0.007(6) 0.007(6)
C10 0.024(6) 0.042(7) 0.045(7) -0.011(5) 0.005(5) -0.001(5)
C11 0.035(6) 0.037(6) 0.049(7) 0.022(5) 0.002(6) 0.011(5)
C12 0.034(7) 0.062(8) 0.055(8) -0.005(7) -0.014(6) 0.012(6)
C13 0.033(6) 0.053(7) 0.043(6) -0.004(6) 0.013(6) 0.006(6)
C14 0.017(6) 0.061(8) 0.048(7) -0.014(6) -0.005(5) -0.002(5)
C15 0.035(8) 0.092(11) 0.058(9) 0.000(8) 0.005(7) 0.019(8)
C16 0.050(9) 0.071(10) 0.081(11) -0.011(9) -0.003(9) 0.018(8)
C17 0.051(10) 0.062(10) 0.098(13) 0.008(9) -0.029(9) 0.000(8)
C18 0.040(8) 0.078(11) 0.077(11) 0.002(9) 0.003(8) -0.014(7)
C19 0.028(6) 0.070(9) 0.057(8) -0.015(7) 0.003(6) -0.009(6)
C20 0.017(5) 0.038(6) 0.051(6) 0.007(5) -0.003(5) -0.001(5)
C21 0.044(7) 0.052(7) 0.034(6) 0.005(5) 0.006(6) -0.007(7)
C22 0.066(9) 0.052(8) 0.060(8) 0.010(7) 0.013(8) -0.009(8)
C23 0.067(10) 0.090(13) 0.064(10) 0.007(9) 0.035(8) -0.030(9)
C24 0.053(9) 0.089(12) 0.059(9) 0.005(9) 0.018(8) -0.017(9)
C25 0.043(7) 0.080(10) 0.053(8) -0.012(8) 0.018(6) -0.016(7)
C26 0.042(8) 0.048(7) 0.037(6) 0.003(5) 0.005(5) -0.011(6)
C27 0.048(8) 0.042(7) 0.058(8) 0.000(6) 0.003(6) 0.013(6)

loop_
_atom_type_symbol
_atom_type_description
_atom_type_scat_dispersion_real
_atom_type_scat_dispersion_imag
_atom_type_scat_source
C C 0.0033 0.0016 'International Tables Vol C Tables 4.2.6.8 and 6.1.1.4'
H H 0.0000 0.0000 'International Tables Vol C Tables 4.2.6.8 and 6.1.1.4'
N N 0.0061 0.0033 'International Tables Vol C Tables 4.2.6.8 and 6.1.1.4'
O O 0.0106 0.0060 'International Tables Vol C Tables 4.2.6.8 and 6.1.1.4'
I I -0.4742 1.8119 'International Tables Vol C Tables 4.2.6.8 and 6.1.1.4'
Pd Pd -0.9988 1.0072 'International Tables Vol C Tables 4.2.6.8 and 6.1.1.4'

loop_
_geom_angle_atom_site_label_1
_geom_angle_atom_site_label_2
_geom_angle_atom_site_label_3
_geom_angle
C11 O1 C12 106.6(9)
C20 Pd1 N1 84.7(4)
C20 Pd1 I1 87.7(3)
N1 Pd1 I1 170.4(2)
C20 Pd1 I2 174.0(3)
N1 Pd1 I2 91.3(2)
I1 Pd1 I2 96.67(4)
C11 N1 C13 107.9(9)
C11 N1 Pd1 124.8(8)
C13 N1 Pd1 126.9(7)
C20 N2 C21 109.7(10)
C20 N2 C27 126.1(10)
C21 N2 C27 124.0(10)
C20 N3 C26 110.4(9)
C20 N3 C10 124.8(10)
C26 N3 C10 124.8(10)
C6 C1 C10 118.5(12)
C6 C1 C2 120.1(13)
C10 C1 C2 121.4(12)
C3 C2 C1 119.3(15)
C3 C2 H2A 120.4
C1 C2 H2A 120.4
C2 C3 C4 121.3(17)
C2 C3 H3A 119.4
C4 C3 H3A 119.4
C5 C4 C3 120.4(16)
C5 C4 H4A 119.8
C3 C4 H4A 119.8
C4 C5 C6 121.2(16)
C4 C5 H5A 119.4
C6 C5 H5A 119.4
C1 C6 C7 119.4(13)
C1 C6 C5 117.8(15)
C7 C6 C5 122.7(14)
C8 C7 C6 122.4(13)
C8 C7 H7A 118.8
C6 C7 H7A 118.8
C7 C8 C9 119.5(13)
C7 C8 H8A 120.3
C9 C8 H8A 120.3
C10 C9 C8 118.8(12)
C10 C9 C11 123.8(10)
C8 C9 C11 117.4(11)
C9 C10 N3 119.0(11)
C9 C10 C1 121.2(11)
N3 C10 C1 119.6(11)
N1 C11 O1 116.8(11)
N1 C11 C9 125.9(11)
O1 C11 C9 117.2(10)
O1 C12 C13 104.1(9)
O1 C12 H12A 110.9
C13 C12 H12A 110.9
O1 C12 H12B 110.9
C13 C12 H12B 110.9
H12A C12 H12B 109.0
N1 C13 C14 110.1(10)
N1 C13 C12 101.8(9)
C14 C13 C12 116.7(10)
N1 C13 H13A 109.3
C14 C13 H13A 109.3
C12 C13 H13A 109.3
C15 C14 C19 120.0(14)
C15 C14 C13 121.5(11)
C19 C14 C13 118.5(11)
C14 C15 C16 119.4(14)
C14 C15 H15A 120.3
C16 C15 H15A 120.3
C17 C16 C15 121.3(15)
C17 C16 H16A 119.3
C15 C16 H16A 119.3
C16 C17 C18 119.8(16)
C16 C17 H17A 120.1
C18 C17 H17A 120.1
C17 C18 C19 120.4(15)
C17 C18 H18A 119.8
C19 C18 H18A 119.8
C18 C19 C14 119.0(14)
C18 C19 H19A 120.5
C14 C19 H19A 120.5
N2 C20 N3 107.1(10)
N2 C20 Pd1 129.2(9)
N3 C20 Pd1 122.8(8)
C26 C21 N2 107.7(10)
C26 C21 C22 119.3(12)
N2 C21 C22 132.9(12)
C23 C22 C21 118.1(14)
C23 C22 H22A 121.0
C21 C22 H22A 121.0
C22 C23 C24 121.4(14)
C22 C23 H23A 119.3
C24 C23 H23A 119.3
C23 C24 C25 122.6(15)
C23 C24 H24A 118.7
C25 C24 H24A 118.7
C26 C25 C24 116.4(15)
C26 C25 H25A 121.8
C24 C25 H25A 121.8
C25 C26 C21 122.3(12)
C25 C26 N3 132.7(13)
C21 C26 N3 105.0(10)
N2 C27 H27A 109.5
N2 C27 H27B 109.5
H27A C27 H27B 109.5
N2 C27 H27C 109.5
H27A C27 H27C 109.5
H27B C27 H27C 109.5

loop_
_geom_bond_atom_site_label_1
_geom_bond_atom_site_label_2
_geom_bond_distance
O1 C11 1.326(13)
O1 C12 1.435(14)
I2 Pd1 2.6709(11)
Pd1 C20 1.935(11)
Pd1 N1 2.068(8)
Pd1 I1 2.5771(12)
N1 C11 1.283(14)
N1 C13 1.459(15)
N2 C20 1.341(14)
N2 C21 1.401(15)
N2 C27 1.443(15)
N3 C20 1.376(14)
N3 C26 1.398(14)
N3 C10 1.425(15)
C1 C6 1.390(19)
C1 C10 1.427(17)
C1 C2 1.431(18)
C2 C3 1.349(19)
C2 H2A 0.9300
C3 C4 1.40(3)
C3 H3A 0.9300
C4 C5 1.34(2)
C4 H4A 0.9300
C5 C6 1.43(2)
C5 H5A 0.9300
C6 C7 1.41(2)
C7 C8 1.35(2)
C7 H7A 0.9300
C8 C9 1.436(18)
C8 H8A 0.9300
C9 C10 1.385(16)
C9 C11 1.464(17)
C12 C13 1.539(16)
C12 H12A 0.9700
C12 H12B 0.9700
C13 C14 1.534(17)
C13 H13A 0.9800
C14 C15 1.368(18)
C14 C19 1.395(17)
C15 C16 1.38(2)
C15 H15A 0.9300
C16 C17 1.35(2)
C16 H16A 0.9300
C17 C18 1.38(2)
C17 H17A 0.9300
C18 C19 1.38(2)
C18 H18A 0.9300
C19 H19A 0.9300
C21 C26 1.397(17)
C21 C22 1.406(17)
C22 C23 1.34(2)
C22 H22A 0.9300
C23 C24 1.36(2)
C23 H23A 0.9300
C24 C25 1.39(2)
C24 H24A 0.9300
C25 C26 1.353(17)
C25 H25A 0.9300
C27 H27A 0.9600
C27 H27B 0.9600
C27 H27C 0.9600

loop_
_geom_torsion_atom_site_label_1
_geom_torsion_atom_site_label_2
_geom_torsion_atom_site_label_3
_geom_torsion_atom_site_label_4
_geom_torsion
C20 Pd1 N1 C11 63.3(10)
I1 Pd1 N1 C11 25(2)
I2 Pd1 N1 C11 -121.2(9)
C20 Pd1 N1 C13 -108.9(9)
I1 Pd1 N1 C13 -146.8(13)
I2 Pd1 N1 C13 66.6(9)
C6 C1 C2 C3 -1.1(19)
C10 C1 C2 C3 175.9(12)
C1 C2 C3 C4 2(2)
C2 C3 C4 C5 -1(2)
C3 C4 C5 C6 -1(2)
C10 C1 C6 C7 -1.5(19)
C2 C1 C6 C7 175.7(12)
C10 C1 C6 C5 -177.7(11)
C2 C1 C6 C5 -0.6(18)
C4 C5 C6 C1 2(2)
C4 C5 C6 C7 -174.6(14)
C1 C6 C7 C8 -2(2)
C5 C6 C7 C8 174.0(13)
C6 C7 C8 C9 2(2)
C7 C8 C9 C10 2.1(19)
C7 C8 C9 C11 -176.2(12)
C8 C9 C10 N3 170.5(10)
C11 C9 C10 N3 -11.3(18)
C8 C9 C10 C1 -5.6(18)
C11 C9 C10 C1 172.5(11)
C20 N3 C10 C9 66.9(16)
C26 N3 C10 C9 -112.4(13)
C20 N3 C10 C1 -116.9(13)
C26 N3 C10 C1 63.8(16)
C6 C1 C10 C9 5.3(18)
C2 C1 C10 C9 -171.8(11)
C6 C1 C10 N3 -170.8(11)
C2 C1 C10 N3 12.1(18)
C13 N1 C11 O1 -8.8(14)
Pd1 N1 C11 O1 177.8(7)
C13 N1 C11 C9 173.1(11)
Pd1 N1 C11 C9 -0.3(16)
C12 O1 C11 N1 -2.5(14)
C12 O1 C11 C9 175.8(10)
C10 C9 C11 N1 -45.1(18)
C8 C9 C11 N1 133.0(12)
C10 C9 C11 O1 136.7(12)
C8 C9 C11 O1 -45.1(15)
C11 O1 C12 C13 11.9(12)
C11 N1 C13 C14 -109.4(10)
Pd1 N1 C13 C14 63.8(11)
C11 N1 C13 C12 15.1(12)
Pd1 N1 C13 C12 -171.7(8)
O1 C12 C13 N1 -16.0(12)
O1 C12 C13 C14 103.8(12)
N1 C13 C14 C15 -111.4(13)
C12 C13 C14 C15 133.3(12)
N1 C13 C14 C19 66.2(13)
C12 C13 C14 C19 -49.1(15)
C19 C14 C15 C16 1(2)
C13 C14 C15 C16 178.4(12)
C14 C15 C16 C17 -1(2)
C15 C16 C17 C18 2(2)
C16 C17 C18 C19 -2(2)
C17 C18 C19 C14 2(2)
C15 C14 C19 C18 -1(2)
C13 C14 C19 C18 -178.8(12)
C21 N2 C20 N3 0.6(13)
C27 N2 C20 N3 176.7(11)
C21 N2 C20 Pd1 -169.1(8)
C27 N2 C20 Pd1 7.0(18)
C26 N3 C20 N2 -0.7(13)
C10 N3 C20 N2 179.9(11)
C26 N3 C20 Pd1 169.8(8)
C10 N3 C20 Pd1 -9.6(16)
N1 Pd1 C20 N2 109.4(11)
I1 Pd1 C20 N2 -76.5(10)
I2 Pd1 C20 N2 61(3)
N1 Pd1 C20 N3 -58.8(9)
I1 Pd1 C20 N3 115.3(9)
I2 Pd1 C20 N3 -108(3)
C20 N2 C21 C26 -0.3(14)
C27 N2 C21 C26 -176.5(11)
C20 N2 C21 C22 174.8(15)
C27 N2 C21 C22 -1(2)
C26 C21 C22 C23 -3(2)
N2 C21 C22 C23 -177.7(15)
C21 C22 C23 C24 2(3)
C22 C23 C24 C25 0(3)
C23 C24 C25 C26 -1(2)
C24 C25 C26 C21 0(2)
C24 C25 C26 N3 177.6(13)
N2 C21 C26 C25 178.0(11)
C22 C21 C26 C25 2(2)
N2 C21 C26 N3 -0.1(13)
C22 C21 C26 N3 -176.0(12)
C20 N3 C26 C25 -177.3(13)
C10 N3 C26 C25 2(2)
C20 N3 C26 C21 0.5(13)
C10 N3 C26 C21 179.9(11)
